data_7103590
loop_
_publ_author_name
'Bataille, Thierry'
'Costantino, Ferdinando'
'Ienco, Andrea'
'Guerri, Annalisa'
'Marmottini, Fabio'
'Midollini, Stefano'

_publ_section_title
;
 A snapshot of a coordination polymer self-assembly process: the
 crystallization of a metastable 3D network followed by the spontaneous
 transformation in water to a 2D pseudopolymorphic phase.
;
_journal_issue 47
_journal_name_full 'Chemical communications (Cambridge, England)'
_journal_page_first 6381
_journal_page_last 6383
_journal_paper_doi 10.1039/b813222d
_journal_year 2008
_chemical_absolute_configuration unk
_chemical_compound_source 'synthesis as described'
_chemical_formula_moiety 'C96 H88 Cu4 N8 O16 P8, 14(H2 O)'
_chemical_formula_sum 'C96 H116 Cu4 N8 O30 P8'
_chemical_formula_weight 2363.89
_chemical_name_systematic
;
?
;
_space_group_IT_number 4
_symmetry_cell_setting monoclinic
_symmetry_Int_Tables_number 4
_symmetry_space_group_name_Hall 'P 2yb'
_symmetry_space_group_name_H-M 'P 1 21 1'
_atom_sites_solution_hydrogens geom
_atom_sites_solution_primary direct
_atom_sites_solution_secondary difmap
_audit_creation_date 2008-08-04T17:27:31-00:00
_audit_creation_method 'WinGX routine CIF_UPDATE'
_cell_angle_alpha 90
_cell_angle_beta 116.196(7)
_cell_angle_gamma 90
_cell_formula_units_Z 2
_cell_length_a 20.8450(10)
_cell_length_b 13.503(5)
_cell_length_c 22.0100(10)
_cell_measurement_reflns_used 11444
_cell_measurement_temperature 293(2)
_cell_measurement_theta_max 28.5746
_cell_measurement_theta_min 3.7266
_cell_measurement_wavelength 0.71073
_cell_volume 5559(2)
_computing_cell_refinement
;
CrysAlis RED, Oxford Diffraction Ltd.,
Version 1.171.31.2 (release 07-07-2006 CrysAlis171 .NET)
(compiled Jul 10 2006,00:11:42)
;
_computing_data_collection
;
CrysAlis CCD, Oxford Diffraction Ltd.,
Version 1.171.31.2 (release 07-07-2006 CrysAlis171 .NET)
(compiled Jul 10 2006,00:11:42)
;
_computing_data_reduction
;
CrysAlis RED, Oxford Diffraction Ltd.,
Version 1.171.31.2 (release 07-07-2006 CrysAlis171 .NET)
(compiled Jul 10 2006,00:11:42)
;
_computing_molecular_graphics 'Ortep-3 for Windows (Farrugia, 1997)'
_computing_publication_material 'WinGX publication routines (Farrugia, 1999)'
_computing_structure_refinement 'SHELXL-97 (Sheldrick, 1997)'
_computing_structure_solution 'SHELXS-97 (Sheldrick, 1997)'
_diffrn_ambient_temperature 293(2)
_diffrn_detector_area_resol_mean 16.4547
_diffrn_measured_fraction_theta_full 0.987
_diffrn_measured_fraction_theta_max 0.856
_diffrn_measurement_device_type 'Xcalibur3 4 circles diffractometer'
_diffrn_measurement_method '\w scans'
_diffrn_orient_matrix_UB_11 -0.0343306456
_diffrn_orient_matrix_UB_12 -0.018427972
_diffrn_orient_matrix_UB_13 -0.0219414966
_diffrn_orient_matrix_UB_21 0.0111307694
_diffrn_orient_matrix_UB_22 -0.0485368386
_diffrn_orient_matrix_UB_23 0.0125286348
_diffrn_orient_matrix_UB_31 -0.0115667969
_diffrn_orient_matrix_UB_32 0.0078311476
_diffrn_orient_matrix_UB_33 0.0253820511
_diffrn_radiation_monochromator graphite
_diffrn_radiation_source 'Enhance (Mo) X-ray Source'
_diffrn_radiation_type MoK\a
_diffrn_radiation_wavelength 0.71069
_diffrn_reflns_av_R_equivalents 0.0567
_diffrn_reflns_av_unetI/netI 0.1288
_diffrn_reflns_limit_h_max 27
_diffrn_reflns_limit_h_min -26
_diffrn_reflns_limit_k_max 17
_diffrn_reflns_limit_k_min -17
_diffrn_reflns_limit_l_max 28
_diffrn_reflns_limit_l_min -29
_diffrn_reflns_number 38395
_diffrn_reflns_theta_full 25
_diffrn_reflns_theta_max 28.50
_diffrn_reflns_theta_min 3.72
_exptl_absorpt_coefficient_mu 0.946
_exptl_absorpt_correction_T_max 0.9952
_exptl_absorpt_correction_T_min 0.9884
_exptl_absorpt_correction_type multi-scan
_exptl_absorpt_process_details
;
CrysAlis RED, Oxford Diffraction Ltd.,
Version 1.171.31.2 (release 07-07-2006 CrysAlis171 .NET)
(compiled Jul 10 2006,00:11:42)
Empirical absorption correction using spherical harmonics,
implemented in SCALE3 ABSPACK scaling algorithm.
;
_exptl_crystal_colour blue
_exptl_crystal_density_diffrn 1.395
_exptl_crystal_density_method 'not measured'
_exptl_crystal_description needle
_exptl_crystal_F_000 2392
_exptl_crystal_size_max 0.02
_exptl_crystal_size_mid 0.005
_exptl_crystal_size_min 0.005
_refine_diff_density_max 1.043
_refine_diff_density_min -0.676
_refine_diff_density_rms 0.111
_refine_ls_abs_structure_details 'Flack H D (1983), Acta Cryst. A39, 876-881 , 6030 Friedel pairs'
_refine_ls_abs_structure_Flack 0.538(17)
_refine_ls_extinction_method none
_refine_ls_goodness_of_fit_ref 1.100
_refine_ls_hydrogen_treatment constr
_refine_ls_matrix_type full
_refine_ls_number_parameters 1167
_refine_ls_number_reflns 20710
_refine_ls_number_restraints 1
_refine_ls_restrained_S_all 1.100
_refine_ls_R_factor_all 0.1306
_refine_ls_R_factor_gt 0.0840
_refine_ls_shift/su_max 0.007
_refine_ls_shift/su_mean 0.000
_refine_ls_structure_factor_coef Fsqd
_refine_ls_weighting_details 'calc w=1/[\s^2^(Fo^2^)+(0.0679P)^2^+20.3619P] where P=(Fo^2^+2Fc^2^)/3'
_refine_ls_weighting_scheme calc
_refine_ls_wR_factor_gt 0.1781
_refine_ls_wR_factor_ref 0.2068
_reflns_number_gt 13285
_reflns_number_total 20710
_reflns_threshold_expression >2sigma(I)
_cod_data_source_file b813222d.txt
_cod_data_source_block 1
_cod_original_sg_symbol_H-M 'P 21'
_cod_database_code 7103590

loop_
_symmetry_equiv_pos_as_xyz
'x, y, z'
'-x, y+1/2, -z'

loop_
_atom_site_label
_atom_site_type_symbol
_atom_site_fract_x
_atom_site_fract_y
_atom_site_fract_z
_atom_site_U_iso_or_equiv
_atom_site_adp_type
_atom_site_occupancy
_atom_site_symmetry_multiplicity
_atom_site_calc_flag
_atom_site_refinement_flags
_atom_site_disorder_assembly
_atom_site_disorder_group
Cu1 Cu 1.12162(8) -0.05433(10) 0.24922(6) 0.0400(3) Uani 1 1 d . . .
N1 N 1.1135(4) -0.0492(6) 0.3357(3) 0.0324(19) Uani 1 1 d . . .
C90 C 1.0521(6) -0.0286(10) 0.3382(5) 0.052(3) Uani 1 1 d . . .
H90 H 1.0115 -0.0185 0.2976 0.063 Uiso 1 1 calc R . .
C91 C 1.0456(6) -0.0216(10) 0.3973(4) 0.051(3) Uani 1 1 d . . .
H91 H 1.0012 -0.0088 0.3962 0.061 Uiso 1 1 calc R . .
C92 C 1.1042(5) -0.0334(8) 0.4575(5) 0.039(2) Uani 1 1 d . . .
C93 C 1.1687(5) -0.0572(8) 0.4562(5) 0.039(2) Uani 1 1 d . . .
H93 H 1.2094 -0.0694 0.4963 0.047 Uiso 1 1 calc R . .
C94 C 1.1712(5) -0.0625(8) 0.3954(5) 0.037(2) Uani 1 1 d . . .
H94 H 1.2149 -0.0758 0.3952 0.045 Uiso 1 1 calc R . .
N3 N 1.1157(4) -0.0649(7) 0.1566(4) 0.0352(19) Uani 1 1 d . . .
C100 C 1.0548(6) -0.0453(7) 0.1046(5) 0.038(2) Uani 1 1 d . . .
H100 H 1.0155 -0.0317 0.1127 0.046 Uiso 1 1 calc R . .
C101 C 1.0454(5) -0.0433(7) 0.0384(4) 0.037(2) Uani 1 1 d . . .
H101 H 1.0011 -0.0280 0.0031 0.044 Uiso 1 1 calc R . .
C102 C 1.1034(5) -0.0647(7) 0.0257(4) 0.032(2) Uani 1 1 d . . .
C103 C 1.1662(5) -0.0876(8) 0.0790(4) 0.042(3) Uani 1 1 d . . .
H103 H 1.2060 -0.1039 0.0723 0.050 Uiso 1 1 calc R . .
C104 C 1.1706(6) -0.0864(9) 0.1444(5) 0.054(3) Uani 1 1 d . . .
H104 H 1.2141 -0.1014 0.1808 0.065 Uiso 1 1 calc R . .
P1 P 1.10064(14) 0.1781(2) 0.21404(12) 0.0342(6) Uani 1 1 d . . .
C11 C 1.0636(3) 0.1957(5) 0.1227(2) 0.032(2) Uani 1 1 d G . .
C12 C 0.9903(3) 0.1879(6) 0.0828(3) 0.054(3) Uani 1 1 d G . .
H12 H 0.9601 0.1748 0.1028 0.064 Uiso 1 1 calc R . .
C13 C 0.9621(3) 0.1998(6) 0.0130(3) 0.059(3) Uani 1 1 d G . .
H13 H 0.9131 0.1945 -0.0137 0.071 Uiso 1 1 calc R . .
C14 C 1.0072(4) 0.2194(6) -0.0168(2) 0.063(4) Uani 1 1 d G . .
H14 H 0.9884 0.2273 -0.0635 0.075 Uiso 1 1 calc R . .
C15 C 1.0805(4) 0.2273(6) 0.0231(3) 0.064(4) Uani 1 1 d G . .
H15 H 1.1107 0.2404 0.0031 0.077 Uiso 1 1 calc R . .
C16 C 1.1087(3) 0.2154(6) 0.0928(3) 0.056(3) Uani 1 1 d G . .
H16 H 1.1577 0.2207 0.1195 0.068 Uiso 1 1 calc R . .
O11 O 1.0767(3) 0.0769(5) 0.2267(3) 0.0358(16) Uani 1 1 d . . .
O12 O 1.1789(4) 0.1994(6) 0.2470(3) 0.0466(19) Uani 1 1 d . . .
C1 C 1.0548(6) 0.2677(8) 0.2419(5) 0.046(3) Uani 1 1 d . . .
H1A H 1.0623 0.3334 0.2284 0.055 Uiso 1 1 calc R . .
H1B H 1.0039 0.2542 0.2197 0.055 Uiso 1 1 calc R . .
C2 C 1.0808(6) 0.2657(9) 0.3188(4) 0.048(3) Uani 1 1 d . . .
H2A H 1.1267 0.2989 0.3411 0.057 Uiso 1 1 calc R . .
H2B H 1.0867 0.1978 0.3346 0.057 Uiso 1 1 calc R . .
P2 P 1.01617(15) 0.3275(2) 0.33904(13) 0.0384(6) Uani 1 1 d . . .
C21 C 1.0562(4) 0.3434(5) 0.4302(2) 0.037(2) Uani 1 1 d G . .
C22 C 1.0331(4) 0.2858(5) 0.4690(3) 0.057(3) Uani 1 1 d G . .
H22 H 0.9989 0.2367 0.4486 0.068 Uiso 1 1 calc R . .
C23 C 1.0610(5) 0.3015(6) 0.5384(3) 0.068(4) Uani 1 1 d G . .
H23 H 1.0456 0.2630 0.5644 0.081 Uiso 1 1 calc R . .
C24 C 1.1120(4) 0.3748(6) 0.5690(2) 0.065(4) Uani 1 1 d G . .
H24 H 1.1307 0.3853 0.6154 0.077 Uiso 1 1 calc R . .
C25 C 1.1351(4) 0.4324(5) 0.5301(3) 0.055(3) Uani 1 1 d G . .
H25 H 1.1693 0.4815 0.5505 0.066 Uiso 1 1 calc R . .
C26 C 1.1072(4) 0.4167(5) 0.4607(3) 0.050(3) Uani 1 1 d G . .
H26 H 1.1227 0.4553 0.4347 0.060 Uiso 1 1 calc R . .
O21 O 1.0063(4) 0.4315(6) 0.3086(3) 0.0439(18) Uani 1 1 d . . .
O22 O 0.9523(4) 0.2636(6) 0.3175(4) 0.056(2) Uani 1 1 d . . .
Cu2 Cu 0.90967(6) 0.48419(10) 0.26345(5) 0.0350(3) Uani 1 1 d . A .
N2 N 0.9037(4) 0.4853(7) 0.3524(3) 0.0313(18) Uani 1 1 d . . .
C95 C 0.8561(5) 0.4285(9) 0.3600(5) 0.042(3) Uani 1 1 d . . .
H95 H 0.8238 0.3927 0.3230 0.050 Uiso 1 1 calc R . .
C96 C 0.8527(5) 0.4207(9) 0.4205(5) 0.048(3) Uani 1 1 d . . .
H96 H 0.8186 0.3795 0.4239 0.058 Uiso 1 1 calc R . .
C97 C 0.8980(5) 0.4717(8) 0.4753(5) 0.036(2) Uani 1 1 d . . .
C98 C 0.9493(6) 0.5303(8) 0.4679(5) 0.045(3) Uani 1 1 d . . .
H98 H 0.9829 0.5656 0.5043 0.054 Uiso 1 1 calc R . .
C99 C 0.9485(6) 0.5344(8) 0.4042(5) 0.041(3) Uani 1 1 d . . .
H99 H 0.9819 0.5743 0.3988 0.049 Uiso 1 1 calc R . .
N4 N 0.9111(4) 0.4591(6) 0.1740(3) 0.034(2) Uani 1 1 d . . .
C105 C 0.8657(5) 0.3951(8) 0.1287(4) 0.037(2) Uani 1 1 d . . .
H105 H 0.8361 0.3573 0.1412 0.045 Uiso 1 1 calc R . .
C106 C 0.8608(5) 0.3830(8) 0.0651(5) 0.038(2) Uani 1 1 d . . .
H106 H 0.8289 0.3373 0.0355 0.045 Uiso 1 1 calc R . .
C107 C 0.9038(5) 0.4392(8) 0.0450(4) 0.036(2) Uani 1 1 d . . .
C108 C 0.9518(6) 0.5010(10) 0.0927(4) 0.050(3) Uani 1 1 d . . .
H108 H 0.9842 0.5367 0.0828 0.060 Uiso 1 1 calc R . .
C109 C 0.9524(6) 0.5102(10) 0.1544(5) 0.054(3) Uani 1 1 d . . .
H109 H 0.9839 0.5556 0.1846 0.065 Uiso 1 1 calc R . .
O31 O 0.8069(4) 0.5113(9) 0.2172(4) 0.082(4) Uani 1 1 d . . .
P3A P 0.7387(4) 0.4878(7) 0.1803(3) 0.057(2) Uani 0.457(7) 1 d P A 1
O32A O 0.7348(7) 0.3507(18) 0.1968(6) 0.070(7) Uani 0.457(7) 1 d P A 1
C31A C 0.7181(10) 0.5038(15) 0.0931(7) 0.046(6) Uiso 0.457(7) 1 d PG A 1
C32A C 0.7391(11) 0.5777(13) 0.0618(10) 0.092(11) Uiso 0.457(7) 1 d PG A 1
H32A H 0.7648 0.6320 0.0867 0.110 Uiso 0.457(7) 1 calc PR A 1
C33A C 0.7218(12) 0.5706(14) -0.0067(10) 0.095(11) Uiso 0.457(7) 1 d PG A 1
H33A H 0.7359 0.6200 -0.0276 0.113 Uiso 0.457(7) 1 calc PR A 1
C34A C 0.6834(11) 0.4895(16) -0.0439(7) 0.062(7) Uiso 0.457(7) 1 d PG A 1
H34A H 0.6718 0.4847 -0.0897 0.074 Uiso 0.457(7) 1 calc PR A 1
C35A C 0.6623(10) 0.4155(14) -0.0126(8) 0.069(8) Uiso 0.457(7) 1 d PG A 1
H35A H 0.6366 0.3612 -0.0375 0.082 Uiso 0.457(7) 1 calc PR A 1
C36A C 0.6796(10) 0.4227(13) 0.0559(8) 0.064(7) Uiso 0.457(7) 1 d PG A 1
H36A H 0.6655 0.3732 0.0768 0.077 Uiso 0.457(7) 1 calc PR A 1
P3B P 0.7640(2) 0.5865(4) 0.1778(2) 0.0333(15) Uani 0.543(7) 1 d P A 2
O32B O 0.8035(7) 0.6833(12) 0.1971(7) 0.054(4) Uani 0.543(7) 1 d P A 2
C31B C 0.7362(8) 0.5627(13) 0.0882(6) 0.043(5) Uiso 0.543(7) 1 d PG A 2
C32B C 0.7663(9) 0.6232(12) 0.0567(8) 0.083(8) Uiso 0.543(7) 1 d PG A 2
H32B H 0.7973 0.6739 0.0808 0.100 Uiso 0.543(7) 1 calc PR A 2
C33B C 0.7502(10) 0.6080(13) -0.0110(8) 0.078(8) Uiso 0.543(7) 1 d PG A 2
H33B H 0.7704 0.6485 -0.0322 0.094 Uiso 0.543(7) 1 calc PR A 2
C34B C 0.7039(10) 0.5322(14) -0.0471(6) 0.062(6) Uiso 0.543(7) 1 d PG A 2
H34B H 0.6931 0.5221 -0.0924 0.074 Uiso 0.543(7) 1 calc PR A 2
C35B C 0.6738(9) 0.4717(12) -0.0155(7) 0.078(7) Uiso 0.543(7) 1 d PG A 2
H35B H 0.6428 0.4210 -0.0397 0.094 Uiso 0.543(7) 1 calc PR A 2
C36B C 0.6899(8) 0.4869(12) 0.0521(7) 0.066(6) Uiso 0.543(7) 1 d PG A 2
H36B H 0.6698 0.4464 0.0733 0.079 Uiso 0.543(7) 1 calc PR A 2
C3 C 0.6801(6) 0.5831(11) 0.1909(5) 0.066(4) Uani 1 1 d . . .
H3A H 0.6896 0.6478 0.1775 0.079 Uiso 1 1 calc R A 1
H3B H 0.6302 0.5670 0.1634 0.079 Uiso 1 1 calc R A 1
C4 C 0.6974(7) 0.5831(11) 0.2669(5) 0.065(4) Uani 1 1 d . A .
H4A H 0.7467 0.6029 0.2933 0.078 Uiso 1 1 calc R . .
H4B H 0.6921 0.5163 0.2804 0.078 Uiso 1 1 calc R . .
P4 P 0.64069(16) 0.6644(2) 0.28532(13) 0.0429(7) Uani 1 1 d . . .
C41 C 0.6784(4) 0.6619(6) 0.3776(2) 0.043(3) Uani 1 1 d G A .
C42 C 0.6374(3) 0.6278(7) 0.4087(3) 0.074(4) Uani 1 1 d G . .
H42 H 0.5907 0.6067 0.3826 0.089 Uiso 1 1 calc R A .
C43 C 0.6661(5) 0.6252(8) 0.4790(4) 0.083(5) Uani 1 1 d G A .
H43 H 0.6387 0.6023 0.4998 0.099 Uiso 1 1 calc R . .
C44 C 0.7359(5) 0.6567(7) 0.5181(2) 0.077(4) Uani 1 1 d G . .
H44 H 0.7551 0.6550 0.5651 0.093 Uiso 1 1 calc R A .
C45 C 0.7769(4) 0.6908(7) 0.4869(3) 0.068(4) Uani 1 1 d G A .
H45 H 0.8236 0.7119 0.5131 0.082 Uiso 1 1 calc R . .
C46 C 0.7482(4) 0.6934(6) 0.4167(4) 0.067(4) Uani 1 1 d G . .
H46 H 0.7757 0.7163 0.3958 0.080 Uiso 1 1 calc R A .
O41 O 0.6510(4) 0.7657(5) 0.2617(3) 0.0398(17) Uani 1 1 d . A .
O42 O 0.5652(4) 0.6262(6) 0.2553(3) 0.0482(18) Uani 1 1 d . A .
Cu3 Cu 0.58801(6) 0.87927(9) 0.22842(5) 0.0350(3) Uani 1 1 d . . .
N5 N 0.5980(4) 0.8990(7) 0.3224(4) 0.037(2) Uani 1 1 d . A .
C110 C 0.6614(6) 0.9170(10) 0.3727(5) 0.059(4) Uani 1 1 d . . .
H110 H 0.6998 0.9232 0.3622 0.071 Uiso 1 1 calc R A .
C111 C 0.6751(5) 0.9273(9) 0.4395(4) 0.047(3) Uani 1 1 d . A .
H111 H 0.7210 0.9404 0.4729 0.057 Uiso 1 1 calc R . .
C112 C 0.6172(5) 0.9171(7) 0.4552(4) 0.035(2) Uani 1 1 d . . .
C113 C 0.5522(6) 0.8991(11) 0.4035(5) 0.060(4) Uani 1 1 d . A .
H113 H 0.5128 0.8920 0.4124 0.072 Uiso 1 1 calc R . .
C114 C 0.5433(5) 0.8911(11) 0.3380(4) 0.054(3) Uani 1 1 d . . .
H114 H 0.4977 0.8798 0.3035 0.065 Uiso 1 1 calc R A .
N7 N 0.5999(4) 0.8805(7) 0.1416(3) 0.036(2) Uani 1 1 d . A .
C120 C 0.6631(6) 0.8728(9) 0.1424(5) 0.047(3) Uani 1 1 d . . .
H120 H 0.7027 0.8633 0.1838 0.056 Uiso 1 1 calc R A .
C121 C 0.6737(6) 0.8783(10) 0.0848(5) 0.054(3) Uani 1 1 d . A .
H121 H 0.7193 0.8716 0.0875 0.064 Uiso 1 1 calc R . .
C122 C 0.6154(6) 0.8939(8) 0.0230(4) 0.040(3) Uani 1 1 d . . .
C123 C 0.5504(5) 0.9028(8) 0.0234(4) 0.041(3) Uani 1 1 d . A .
H123 H 0.5098 0.9135 -0.0170 0.049 Uiso 1 1 calc R . .
C124 C 0.5448(5) 0.8960(8) 0.0837(4) 0.038(2) Uani 1 1 d . . .
H124 H 0.4999 0.9028 0.0827 0.046 Uiso 1 1 calc R A .
P5 P 0.56796(15) 1.1016(2) 0.20055(12) 0.0380(6) Uani 1 1 d . . .
C51 C 0.5495(4) 1.1314(6) 0.1145(3) 0.042(3) Uani 1 1 d G A .
C52 C 0.4791(3) 1.1332(6) 0.0648(4) 0.057(3) Uani 1 1 d G . .
H52 H 0.4419 1.1221 0.0764 0.068 Uiso 1 1 calc R A .
C53 C 0.4644(4) 1.1515(7) -0.0022(3) 0.076(4) Uani 1 1 d G A .
H53 H 0.4173 1.1527 -0.0355 0.091 Uiso 1 1 calc R . .
C54 C 0.5201(6) 1.1681(7) -0.0196(3) 0.093(6) Uani 1 1 d G . .
H54 H 0.5103 1.1804 -0.0644 0.112 Uiso 1 1 calc R A .
C55 C 0.5905(5) 1.1663(7) 0.0301(4) 0.082(5) Uani 1 1 d G A .
H55 H 0.6277 1.1774 0.0186 0.098 Uiso 1 1 calc R . .
C56 C 0.6052(3) 1.1480(7) 0.0972(4) 0.062(3) Uani 1 1 d G . .
H56 H 0.6522 1.1468 0.1304 0.074 Uiso 1 1 calc R A .
O51 O 0.5328(4) 1.0032(5) 0.2009(3) 0.0407(17) Uani 1 1 d . A .
O52 O 0.6461(4) 1.1041(7) 0.2446(4) 0.064(2) Uani 1 1 d . A .
C5 C 0.5200(6) 1.1916(8) 0.2240(5) 0.046(3) Uani 1 1 d . A .
H5A H 0.5303 1.2573 0.2126 0.055 Uiso 1 1 calc R . .
H5B H 0.4691 1.1800 0.1986 0.055 Uiso 1 1 calc R . .
C6 C 0.5414(6) 1.1865(8) 0.3017(5) 0.045(3) Uani 1 1 d . . .
H6A H 0.5838 1.2264 0.3261 0.054 Uiso 1 1 calc R A .
H6B H 0.5528 1.1186 0.3171 0.054 Uiso 1 1 calc R . .
P6 P 0.47013(15) 1.2306(2) 0.32038(12) 0.0365(6) Uani 1 1 d . A .
C61 C 0.5084(4) 1.2426(6) 0.4104(3) 0.045(3) Uani 1 1 d G . .
C62 C 0.4823(5) 1.1884(6) 0.4484(4) 0.084(5) Uani 1 1 d G A .
H62 H 0.4443 1.1449 0.4270 0.101 Uiso 1 1 calc R . .
C63 C 0.5130(6) 1.1992(8) 0.5183(4) 0.096(6) Uani 1 1 d G A .
H63 H 0.4955 1.1630 0.5437 0.115 Uiso 1 1 calc R . .
C64 C 0.5698(6) 1.2642(9) 0.5503(3) 0.099(6) Uani 1 1 d G A .
H64 H 0.5903 1.2715 0.5971 0.119 Uiso 1 1 calc R . .
C65 C 0.5959(4) 1.3184(8) 0.5123(4) 0.102(6) Uani 1 1 d G A .
H65 H 0.6339 1.3619 0.5337 0.122 Uiso 1 1 calc R . .
C66 C 0.5652(4) 1.3076(7) 0.4424(4) 0.077(4) Uani 1 1 d G A .
H66 H 0.5827 1.3438 0.4169 0.093 Uiso 1 1 calc R . .
O61 O 0.4477(4) 1.3314(5) 0.2889(3) 0.0375(16) Uani 1 1 d . . .
O62 O 0.4129(4) 1.1536(6) 0.2985(4) 0.0495(19) Uani 1 1 d . . .
Cu4 Cu 0.35333(7) 1.39941(10) 0.24816(5) 0.0373(3) Uani 1 1 d . A .
N6 N 0.3583(4) 1.4151(6) 0.3415(4) 0.034(2) Uani 1 1 d . . .
C115 C 0.3051(6) 1.3864(10) 0.3551(4) 0.053(3) Uani 1 1 d . A .
H115 H 0.2629 1.3646 0.3195 0.064 Uiso 1 1 calc R . .
C116 C 0.3095(6) 1.3872(10) 0.4190(4) 0.050(3) Uani 1 1 d . . .
H116 H 0.2712 1.3650 0.4262 0.060 Uiso 1 1 calc R A .
C117 C 0.3707(5) 1.4210(7) 0.4726(4) 0.034(2) Uani 1 1 d . . .
C118 C 0.4257(6) 1.4546(8) 0.4577(5) 0.043(3) Uani 1 1 d . . .
H118 H 0.4681 1.4785 0.4918 0.051 Uiso 1 1 calc R A .
C119 C 0.4159(6) 1.4518(8) 0.3913(5) 0.046(3) Uani 1 1 d . A .
H119 H 0.4518 1.4770 0.3815 0.055 Uiso 1 1 calc R . .
N8 N 0.3619(4) 1.3997(7) 0.1602(3) 0.035(2) Uani 1 1 d . . .
C125 C 0.4095(7) 1.4562(9) 0.1521(5) 0.053(3) Uani 1 1 d . A .
H125 H 0.4386 1.4976 0.1873 0.064 Uiso 1 1 calc R . .
C126 C 0.4175(6) 1.4556(9) 0.0925(5) 0.052(3) Uani 1 1 d . . .
H126 H 0.4520 1.4957 0.0890 0.062 Uiso 1 1 calc R A .
C127 C 0.3770(5) 1.3992(8) 0.0411(4) 0.037(2) Uani 1 1 d . . .
C128 C 0.3253(7) 1.3443(11) 0.0486(5) 0.065(4) Uani 1 1 d . . .
H128 H 0.2940 1.3051 0.0131 0.078 Uiso 1 1 calc R A .
C129 C 0.3200(7) 1.3477(10) 0.1084(5) 0.063(4) Uani 1 1 d . A .
H129 H 0.2843 1.3104 0.1121 0.076 Uiso 1 1 calc R . .
P7 P 0.24774(14) 1.5768(2) 0.17805(12) 0.0337(6) Uani 1 1 d . A .
C71 C 0.2172(4) 1.5627(6) 0.0878(2) 0.043(3) Uani 1 1 d G . .
C72 C 0.1714(4) 1.4850(5) 0.0546(3) 0.057(3) Uani 1 1 d G . .
H72 H 0.1557 1.4424 0.0785 0.068 Uiso 1 1 calc R . .
C73 C 0.1490(4) 1.4708(6) -0.0144(3) 0.064(4) Uani 1 1 d G . .
H73 H 0.1184 1.4188 -0.0366 0.077 Uiso 1 1 calc R . .
C74 C 0.1725(5) 1.5344(7) -0.0501(2) 0.078(5) Uani 1 1 d G . .
H74 H 0.1575 1.5250 -0.0962 0.094 Uiso 1 1 calc R . .
C75 C 0.2183(5) 1.6122(6) -0.0168(3) 0.069(4) Uani 1 1 d G . .
H75 H 0.2339 1.6547 -0.0407 0.082 Uiso 1 1 calc R . .
C76 C 0.2407(4) 1.6263(5) 0.0521(3) 0.058(3) Uani 1 1 d G . .
H76 H 0.2713 1.6783 0.0744 0.069 Uiso 1 1 calc R . .
O71 O 0.2653(4) 1.4761(5) 0.2099(3) 0.0401(17) Uani 1 1 d . . .
O72 O 0.3051(4) 1.6530(7) 0.2051(4) 0.056(2) Uani 1 1 d . . .
C7 C 0.1696(5) 1.6207(9) 0.1872(4) 0.042(3) Uani 1 1 d . . .
H7A H 0.1587 1.6880 0.1704 0.050 Uiso 1 1 calc R A .
H7B H 0.1287 1.5795 0.1602 0.050 Uiso 1 1 calc R . .
C8 C 0.1822(6) 1.6179(8) 0.2617(5) 0.043(3) Uani 1 1 d . A .
H8A H 0.2331 1.6246 0.2906 0.052 Uiso 1 1 calc R . .
H8B H 0.1674 1.5538 0.2708 0.052 Uiso 1 1 calc R . .
P8 P 0.13559(13) 1.71270(19) 0.28338(11) 0.0318(6) Uani 1 1 d . . .
C81 C 0.1646(3) 1.6977(6) 0.3737(2) 0.038(2) Uani 1 1 d G A .
C82 C 0.1152(3) 1.6985(6) 0.4001(3) 0.048(3) Uani 1 1 d G . .
H82 H 0.0667 1.7051 0.3714 0.058 Uiso 1 1 calc R A .
C83 C 0.1381(4) 1.6895(6) 0.4695(3) 0.068(4) Uani 1 1 d G A .
H83 H 0.1050 1.6901 0.4872 0.082 Uiso 1 1 calc R . .
C84 C 0.2106(4) 1.6798(7) 0.5125(2) 0.064(4) Uani 1 1 d G . .
H84 H 0.2260 1.6737 0.5590 0.077 Uiso 1 1 calc R A .
C85 C 0.2601(3) 1.6789(7) 0.4861(3) 0.070(4) Uani 1 1 d G A .
H85 H 0.3086 1.6724 0.5148 0.084 Uiso 1 1 calc R . .
C86 C 0.2371(3) 1.6879(6) 0.4167(3) 0.054(3) Uani 1 1 d G . .
H86 H 0.2702 1.6874 0.3990 0.065 Uiso 1 1 calc R A .
O81 O 0.1647(4) 1.8110(5) 0.2723(3) 0.0392(17) Uani 1 1 d . . .
O82 O 0.0574(4) 1.7001(6) 0.2470(3) 0.0478(19) Uani 1 1 d . A .
O1W O 1.2354(5) 0.0230(7) 0.3012(4) 0.073(2) Uiso 1 1 d . . .
O2W O 0.9457(4) 0.6437(6) 0.2754(3) 0.0500(19) Uiso 1 1 d . . .
O3W O 0.4878(4) 0.7820(6) 0.1775(4) 0.0508(19) Uiso 1 1 d . A .
O4W O 0.2910(4) 1.2513(6) 0.2221(3) 0.0464(18) Uiso 1 1 d . . .
O5W O 0.5995(5) 0.4976(8) -0.2098(5) 0.085(3) Uiso 1 1 d . . .
O6W O 0.6903(5) 1.3109(7) 0.7098(4) 0.075(3) Uiso 1 1 d . . .
O7W O 0.3811(5) 0.9827(8) 0.3568(5) 0.085(3) Uiso 1 1 d . . .
O8W O 0.3507(5) 0.8165(8) 0.1582(5) 0.079(3) Uiso 1 1 d . . .
O9W O 0.4469(5) 1.5941(8) 0.2937(5) 0.082(3) Uiso 1 1 d . . .
O10W O 0.9791(6) -0.1416(10) 0.1805(6) 0.116(4) Uiso 1 1 d . . .
O11W O 0.8799(8) 0.1494(12) 0.3732(7) 0.049(4) Uiso 0.50 1 d P . .
O12W O 0.5688(8) 1.4254(12) 0.2798(7) 0.058(4) Uiso 0.50 1 d P . .
O13W O 0.7192(10) 0.2694(14) 0.3059(9) 0.071(5) Uiso 0.50 1 d P . .
O14W O 0.8592(11) 0.8805(18) 0.2127(10) 0.098(6) Uiso 0.50 1 d P . .
O15W O 0.8355(11) 0.1893(16) 0.2005(10) 0.089(6) Uiso 0.50 1 d P . .
O16W O 1.2252(12) 0.5148(18) 0.7150(11) 0.102(7) Uiso 0.50 1 d P . .
O17W O 0.6864(14) 0.373(2) 0.3879(13) 0.136(9) Uiso 0.50 1 d P . .
O18W O 0.4213(19) 0.887(3) -0.1483(17) 0.186(13) Uiso 0.50 1 d P . .

loop_
_atom_site_aniso_label
_atom_site_aniso_U_11
_atom_site_aniso_U_22
_atom_site_aniso_U_33
_atom_site_aniso_U_23
_atom_site_aniso_U_13
_atom_site_aniso_U_12
Cu1 0.0663(9) 0.0374(7) 0.0271(6) 0.0058(5) 0.0304(6) 0.0101(7)
N1 0.047(5) 0.037(5) 0.022(4) -0.004(3) 0.022(4) -0.004(4)
C90 0.051(6) 0.085(10) 0.023(5) 0.007(5) 0.017(5) 0.004(7)
C91 0.045(6) 0.089(9) 0.022(5) 0.008(5) 0.018(5) 0.004(7)
C92 0.049(6) 0.041(7) 0.033(5) 0.004(4) 0.025(5) 0.005(5)
C93 0.045(6) 0.043(6) 0.028(5) 0.006(5) 0.015(4) 0.001(5)
C94 0.045(6) 0.043(6) 0.038(5) 0.002(5) 0.031(5) 0.002(5)
N3 0.046(5) 0.040(5) 0.026(4) 0.006(4) 0.022(4) 0.003(4)
C100 0.062(7) 0.032(6) 0.034(5) -0.006(4) 0.034(5) -0.002(5)
C101 0.051(6) 0.035(6) 0.032(5) 0.009(4) 0.026(5) 0.002(5)
C102 0.048(6) 0.025(5) 0.029(5) -0.005(4) 0.023(4) -0.007(5)
C103 0.043(6) 0.063(8) 0.025(5) 0.002(5) 0.020(4) 0.007(6)
C104 0.057(7) 0.076(10) 0.038(6) 0.008(6) 0.030(5) 0.015(7)
P1 0.0421(15) 0.0356(16) 0.0303(12) 0.0003(11) 0.0209(12) 0.0045(13)
C11 0.044(6) 0.031(6) 0.029(5) 0.005(4) 0.023(4) 0.009(5)
C12 0.060(8) 0.053(8) 0.050(7) -0.010(6) 0.026(6) 0.010(7)
C13 0.068(8) 0.047(8) 0.046(6) 0.008(6) 0.010(6) 0.030(7)
C14 0.098(10) 0.051(8) 0.028(6) -0.007(5) 0.017(6) -0.016(8)
C15 0.081(9) 0.078(10) 0.045(7) -0.001(6) 0.039(7) -0.014(8)
C16 0.063(8) 0.063(8) 0.052(7) 0.008(6) 0.033(6) 0.003(7)
O11 0.038(4) 0.046(4) 0.026(3) 0.003(3) 0.017(3) 0.000(4)
O12 0.034(4) 0.056(5) 0.050(4) -0.002(4) 0.018(3) -0.005(4)
C1 0.071(8) 0.036(6) 0.033(5) -0.004(5) 0.025(5) 0.022(6)
C2 0.055(7) 0.052(7) 0.024(5) 0.000(5) 0.007(5) 0.013(6)
P2 0.0466(16) 0.0409(16) 0.0296(13) -0.0015(11) 0.0185(12) 0.0064(14)
C21 0.055(6) 0.031(6) 0.025(5) -0.001(4) 0.017(5) 0.005(5)
C22 0.081(9) 0.045(7) 0.046(6) 0.003(5) 0.029(6) -0.002(7)
C23 0.096(10) 0.072(10) 0.035(6) -0.001(6) 0.029(7) -0.018(8)
C24 0.072(8) 0.090(10) 0.028(5) 0.007(6) 0.018(5) 0.025(8)
C25 0.057(7) 0.051(8) 0.049(6) -0.007(6) 0.017(6) -0.010(6)
C26 0.058(7) 0.064(8) 0.034(5) -0.006(5) 0.025(5) -0.004(6)
O21 0.048(4) 0.057(5) 0.033(3) 0.006(3) 0.023(3) 0.020(4)
O22 0.059(5) 0.062(6) 0.044(4) -0.007(4) 0.021(4) -0.015(5)
Cu2 0.0381(6) 0.0523(8) 0.0195(5) 0.0006(5) 0.0171(5) 0.0033(6)
N2 0.035(4) 0.041(5) 0.013(3) 0.005(3) 0.005(3) 0.010(4)
C95 0.037(6) 0.058(8) 0.031(5) -0.011(5) 0.016(4) -0.011(5)
C96 0.043(6) 0.076(9) 0.027(5) -0.008(5) 0.017(5) -0.021(6)
C97 0.055(6) 0.030(6) 0.035(5) 0.003(4) 0.030(5) 0.000(5)
C98 0.060(7) 0.055(7) 0.030(5) -0.013(5) 0.028(5) -0.015(6)
C99 0.051(6) 0.046(7) 0.039(6) 0.001(5) 0.031(5) -0.004(6)
N4 0.037(4) 0.046(6) 0.018(4) 0.010(4) 0.013(3) 0.009(4)
C105 0.046(6) 0.037(6) 0.039(5) 0.001(5) 0.028(5) -0.007(6)
C106 0.044(6) 0.038(6) 0.038(5) 0.000(5) 0.024(5) -0.004(5)
C107 0.038(5) 0.051(7) 0.026(5) -0.002(5) 0.022(4) -0.002(5)
C108 0.049(6) 0.082(9) 0.020(5) -0.006(5) 0.017(5) -0.018(7)
C109 0.051(7) 0.093(10) 0.025(5) -0.015(6) 0.022(5) -0.014(7)
O31 0.036(5) 0.186(12) 0.030(4) 0.008(5) 0.019(4) 0.008(6)
P3A 0.059(5) 0.073(6) 0.040(4) -0.004(3) 0.023(3) 0.019(4)
O32A 0.020(8) 0.17(2) 0.012(7) 0.019(9) -0.001(6) -0.008(10)
P3B 0.032(3) 0.041(3) 0.024(2) 0.004(2) 0.010(2) 0.008(2)
O32B 0.043(8) 0.072(11) 0.049(8) 0.012(7) 0.023(7) 0.020(8)
C3 0.056(7) 0.106(11) 0.036(6) -0.004(6) 0.021(5) 0.035(8)
C4 0.071(8) 0.080(10) 0.046(6) 0.002(6) 0.029(6) 0.039(8)
P4 0.0523(17) 0.0510(18) 0.0327(13) 0.0045(12) 0.0255(13) 0.0146(15)
C41 0.065(7) 0.035(6) 0.041(5) 0.010(5) 0.034(6) 0.012(6)
C42 0.062(8) 0.123(13) 0.047(7) 0.029(7) 0.033(6) 0.010(9)
C43 0.093(11) 0.115(14) 0.051(8) 0.008(8) 0.042(8) 0.016(10)
C44 0.110(12) 0.078(11) 0.039(7) -0.002(7) 0.028(8) 0.026(10)
C45 0.083(9) 0.057(9) 0.040(7) -0.004(6) 0.005(7) -0.016(8)
C46 0.066(8) 0.078(10) 0.055(7) -0.006(7) 0.025(7) -0.031(8)
O41 0.038(4) 0.051(5) 0.029(3) 0.016(3) 0.013(3) 0.010(4)
O42 0.049(4) 0.046(5) 0.046(4) 0.005(3) 0.017(4) 0.002(4)
Cu3 0.0445(7) 0.0449(8) 0.0216(5) 0.0020(5) 0.0200(5) 0.0035(6)
N5 0.043(5) 0.042(5) 0.026(4) 0.001(4) 0.015(4) 0.003(5)
C110 0.063(8) 0.091(11) 0.040(6) -0.014(6) 0.037(6) -0.009(7)
C111 0.042(6) 0.079(9) 0.018(4) -0.005(5) 0.011(4) -0.015(6)
C112 0.047(6) 0.034(6) 0.026(5) -0.002(4) 0.018(4) 0.003(5)
C113 0.038(6) 0.105(11) 0.040(6) 0.005(7) 0.020(5) 0.019(7)
C114 0.037(6) 0.105(10) 0.024(5) -0.004(6) 0.016(4) 0.004(7)
N7 0.045(5) 0.048(5) 0.022(4) 0.000(4) 0.021(4) 0.005(5)
C120 0.049(6) 0.068(8) 0.028(5) 0.006(5) 0.022(5) 0.020(6)
C121 0.041(6) 0.089(10) 0.028(5) 0.011(6) 0.013(5) 0.022(7)
C122 0.068(7) 0.039(6) 0.034(5) -0.012(5) 0.041(5) -0.004(6)
C123 0.044(6) 0.062(8) 0.017(4) -0.007(5) 0.013(4) -0.003(6)
C124 0.044(6) 0.048(7) 0.024(4) -0.008(5) 0.016(4) -0.004(6)
P5 0.0411(15) 0.0455(18) 0.0296(13) -0.0023(12) 0.0175(12) 0.0018(14)
C51 0.054(7) 0.042(6) 0.038(5) 0.002(5) 0.029(5) 0.004(6)
C52 0.074(8) 0.058(8) 0.047(6) -0.009(6) 0.034(6) -0.007(7)
C53 0.101(11) 0.081(11) 0.038(6) 0.009(7) 0.025(7) 0.024(9)
C54 0.176(18) 0.067(10) 0.067(9) 0.021(8) 0.081(12) 0.037(12)
C55 0.125(13) 0.067(10) 0.092(10) 0.029(9) 0.083(10) 0.014(10)
C56 0.082(9) 0.059(8) 0.068(8) 0.009(7) 0.055(7) 0.009(7)
O51 0.050(4) 0.039(4) 0.036(4) 0.009(3) 0.021(3) 0.013(4)
O52 0.038(4) 0.100(8) 0.041(4) -0.010(4) 0.006(4) 0.001(5)
C5 0.071(8) 0.037(6) 0.043(6) 0.011(5) 0.038(6) 0.014(6)
C6 0.050(6) 0.037(6) 0.046(6) -0.011(5) 0.018(5) 0.013(5)
P6 0.0434(15) 0.0382(16) 0.0287(12) 0.0018(11) 0.0166(12) 0.0083(13)
C61 0.059(7) 0.048(7) 0.027(5) -0.001(5) 0.019(5) 0.022(6)
C62 0.130(13) 0.082(11) 0.058(8) 0.012(8) 0.057(9) 0.020(10)
C63 0.153(16) 0.104(13) 0.029(7) 0.011(7) 0.038(9) 0.035(12)
C64 0.093(12) 0.146(17) 0.031(7) -0.013(9) 0.004(7) 0.058(12)
C65 0.089(11) 0.150(17) 0.065(9) -0.049(10) 0.032(9) -0.002(12)
C66 0.044(7) 0.122(14) 0.056(8) -0.016(8) 0.014(6) 0.015(8)
O61 0.042(4) 0.043(4) 0.031(3) 0.002(3) 0.019(3) 0.007(4)
O62 0.046(4) 0.049(5) 0.050(4) -0.008(4) 0.018(4) -0.009(4)
Cu4 0.0493(7) 0.0461(8) 0.0218(5) 0.0037(5) 0.0208(5) 0.0124(6)
N6 0.052(5) 0.034(5) 0.022(4) 0.004(3) 0.021(4) 0.011(4)
C115 0.053(6) 0.088(9) 0.021(4) 0.023(6) 0.020(5) 0.020(7)
C116 0.045(6) 0.081(9) 0.027(5) 0.001(6) 0.020(5) -0.003(7)
C117 0.054(6) 0.037(6) 0.021(4) 0.001(4) 0.025(4) 0.011(5)
C118 0.048(6) 0.052(7) 0.027(5) 0.003(5) 0.015(5) -0.001(6)
C119 0.068(7) 0.055(7) 0.034(5) -0.005(5) 0.039(6) -0.007(6)
N8 0.041(5) 0.049(6) 0.017(3) 0.010(4) 0.013(3) 0.013(5)
C125 0.083(8) 0.054(8) 0.030(5) -0.014(5) 0.031(6) -0.028(7)
C126 0.084(8) 0.052(8) 0.034(5) -0.012(5) 0.039(6) -0.027(7)
C127 0.053(6) 0.047(7) 0.020(4) 0.000(4) 0.025(4) 0.006(6)
C128 0.072(8) 0.104(11) 0.031(6) -0.015(6) 0.034(6) -0.032(8)
C129 0.076(8) 0.087(10) 0.042(6) -0.008(6) 0.041(6) -0.032(8)
P7 0.0367(14) 0.0372(16) 0.0291(12) -0.0008(11) 0.0161(11) 0.0024(13)
C71 0.048(6) 0.052(7) 0.033(5) 0.003(5) 0.023(5) 0.017(6)
C72 0.059(7) 0.070(9) 0.039(6) -0.008(6) 0.018(5) -0.004(7)
C73 0.063(8) 0.070(10) 0.043(6) -0.009(6) 0.008(6) 0.005(8)
C74 0.071(9) 0.124(14) 0.032(6) -0.005(7) 0.016(6) 0.025(10)
C75 0.079(9) 0.089(11) 0.046(7) 0.026(7) 0.035(7) 0.014(9)
C76 0.067(8) 0.071(9) 0.046(6) 0.013(6) 0.035(6) 0.006(7)
O71 0.051(4) 0.041(4) 0.031(3) 0.010(3) 0.020(3) 0.013(4)
O72 0.047(5) 0.068(6) 0.045(4) -0.003(4) 0.014(4) -0.004(4)
C7 0.039(6) 0.055(7) 0.030(5) -0.010(5) 0.015(4) 0.005(5)
C8 0.048(6) 0.040(7) 0.040(6) -0.002(5) 0.018(5) -0.004(5)
P8 0.0381(14) 0.0336(15) 0.0272(12) 0.0006(10) 0.0177(11) 0.0000(12)
C81 0.055(6) 0.035(6) 0.029(5) -0.006(4) 0.023(5) -0.006(5)
C82 0.054(7) 0.059(8) 0.035(5) -0.005(5) 0.021(5) -0.018(6)
C83 0.112(11) 0.075(9) 0.041(6) -0.016(6) 0.055(8) -0.029(9)
C84 0.102(11) 0.060(9) 0.025(5) 0.000(5) 0.023(7) -0.016(8)
C85 0.065(8) 0.088(11) 0.038(6) -0.001(7) 0.005(6) 0.002(8)
C86 0.059(7) 0.065(9) 0.032(5) 0.000(5) 0.014(5) -0.012(7)
O81 0.053(4) 0.039(4) 0.033(3) 0.009(3) 0.026(3) 0.009(4)
O82 0.035(4) 0.070(6) 0.038(4) -0.001(4) 0.016(3) -0.002(4)

loop_
_atom_type_symbol
_atom_type_description
_atom_type_scat_dispersion_real
_atom_type_scat_dispersion_imag
_atom_type_scat_source
C C 0.0033 0.0016 'International Tables Vol C Tables 4.2.6.8 and 6.1.1.4'
H H 0 0 'International Tables Vol C Tables 4.2.6.8 and 6.1.1.4'
N N 0.0061 0.0033 'International Tables Vol C Tables 4.2.6.8 and 6.1.1.4'
O O 0.0106 0.006 'International Tables Vol C Tables 4.2.6.8 and 6.1.1.4'
P P 0.1023 0.0942 'International Tables Vol C Tables 4.2.6.8 and 6.1.1.4'
Cu Cu 0.3201 1.2651 'International Tables Vol C Tables 4.2.6.8 and 6.1.1.4'

loop_
_geom_angle_atom_site_label_1
_geom_angle_atom_site_label_2
_geom_angle_atom_site_label_3
_geom_angle
_geom_angle_site_symmetry_1
_geom_angle_site_symmetry_3
_geom_angle_publ_flag
O11 Cu1 N1 88.7(3) . . ?
O11 Cu1 O81 178.3(3) . 1_635 ?
N1 Cu1 O81 90.4(3) . 1_635 ?
O11 Cu1 N3 89.9(3) . . ?
N1 Cu1 N3 172.1(3) . . ?
O81 Cu1 N3 90.8(3) 1_635 . ?
O11 Cu1 O1W 89.3(3) . . ?
N1 Cu1 O1W 90.7(3) . . ?
O81 Cu1 O1W 92.1(3) 1_635 . ?
N3 Cu1 O1W 97.0(3) . . ?
C94 N1 C90 116.7(7) . . ?
C94 N1 Cu1 120.8(6) . . ?
C90 N1 Cu1 122.4(6) . . ?
N1 C90 C91 123.5(9) . . ?
C92 C91 C90 119.7(9) . . ?
C91 C92 C93 117.9(8) . . ?
C91 C92 C97 123.4(8) . 2_746 ?
C93 C92 C97 118.6(9) . 2_746 ?
C94 C93 C92 119.1(9) . . ?
N1 C94 C93 123.0(8) . . ?
C100 N3 C104 117.5(8) . . ?
C100 N3 Cu1 118.6(6) . . ?
C104 N3 Cu1 123.8(7) . . ?
N3 C100 C101 123.9(9) . . ?
C100 C101 C102 118.6(9) . . ?
C103 C102 C101 118.0(8) . . ?
C103 C102 C107 121.6(8) . 2_745 ?
C101 C102 C107 120.4(9) . 2_745 ?
C102 C103 C104 119.1(9) . . ?
N3 C104 C103 122.9(10) . . ?
O12 P1 O11 117.4(4) . . ?
O12 P1 C1 109.5(5) . . ?
O11 P1 C1 105.9(5) . . ?
O12 P1 C11 110.5(4) . . ?
O11 P1 C11 107.8(3) . . ?
C1 P1 C11 104.8(4) . . ?
C12 C11 C16 120.0 . . ?
C12 C11 P1 119.9(4) . . ?
C16 C11 P1 120.1(4) . . ?
C11 C12 C13 120.0 . . ?
C14 C13 C12 120.0 . . ?
C13 C14 C15 120.0 . . ?
C14 C15 C16 120.0 . . ?
C15 C16 C11 120.0 . . ?
P1 O11 Cu1 134.3(4) . . ?
C2 C1 P1 112.3(7) . . ?
C1 C2 P2 109.1(7) . . ?
O22 P2 O21 117.9(5) . . ?
O22 P2 C2 108.5(5) . . ?
O21 P2 C2 106.7(5) . . ?
O22 P2 C21 109.4(4) . . ?
O21 P2 C21 106.4(4) . . ?
C2 P2 C21 107.4(4) . . ?
C22 C21 C26 120.0 . . ?
C22 C21 P2 120.0(4) . . ?
C26 C21 P2 120.0(4) . . ?
C23 C22 C21 120.0 . . ?
C24 C23 C22 120.0 . . ?
C23 C24 C25 120.0 . . ?
C26 C25 C24 120.0 . . ?
C25 C26 C21 120.0 . . ?
P2 O21 Cu2 117.9(4) . . ?
O21 Cu2 O31 169.3(4) . . ?
O21 Cu2 N4 88.8(3) . . ?
O31 Cu2 N4 90.4(3) . . ?
O21 Cu2 N2 90.0(3) . . ?
O31 Cu2 N2 88.9(3) . . ?
N4 Cu2 N2 170.4(4) . . ?
O21 Cu2 O2W 94.2(3) . . ?
O31 Cu2 O2W 96.5(4) . . ?
N4 Cu2 O2W 97.3(3) . . ?
N2 Cu2 O2W 92.3(3) . . ?
C99 N2 C95 118.4(7) . . ?
C99 N2 Cu2 122.0(6) . . ?
C95 N2 Cu2 119.4(6) . . ?
N2 C95 C96 122.2(9) . . ?
C97 C96 C95 120.9(10) . . ?
C96 C97 C98 117.1(8) . . ?
C96 C97 C92 123.0(9) . 2_756 ?
C98 C97 C92 119.9(9) . 2_756 ?
C99 C98 C97 118.0(9) . . ?
N2 C99 C98 123.3(9) . . ?
C109 N4 C105 116.3(7) . . ?
C109 N4 Cu2 121.8(7) . . ?
C105 N4 Cu2 121.6(6) . . ?
N4 C105 C106 123.0(9) . . ?
C105 C106 C107 119.7(10) . . ?
C108 C107 C106 116.4(8) . . ?
C108 C107 C102 121.6(8) . 2_755 ?
C106 C107 C102 122.0(9) . 2_755 ?
C109 C108 C107 120.2(10) . . ?
N4 C109 C108 124.2(11) . . ?
P3A O31 P3B 64.4(6) . . ?
P3A O31 Cu2 154.7(10) . . ?
P3B O31 Cu2 136.2(7) . . ?
O31 P3A C31A 108.3(8) . . ?
O31 P3A C3 110.2(8) . . ?
C31A P3A C3 101.1(8) . . ?
O31 P3A O32A 103.9(8) . . ?
C31A P3A O32A 108.2(8) . . ?
C3 P3A O32A 124.5(8) . . ?
C32A C31A C36A 120.0 . . ?
C32A C31A P3A 129.8(11) . . ?
C36A C31A P3A 110.0(11) . . ?
C33A C32A C31A 120.0 . . ?
C34A C33A C32A 120.0 . . ?
C33A C34A C35A 120.0 . . ?
C36A C35A C34A 120.0 . . ?
C35A C36A C31A 120.0 . . ?
O31 P3B O32B 110.0(7) . . ?
O31 P3B C31B 111.1(7) . . ?
O32B P3B C31B 109.5(8) . . ?
O31 P3B C3 105.8(6) . . ?
O32B P3B C3 113.8(7) . . ?
C31B P3B C3 106.6(6) . . ?
C32B C31B C36B 120.0 . . ?
C32B C31B P3B 116.0(9) . . ?
C36B C31B P3B 123.9(9) . . ?
C31B C32B C33B 120.0 . . ?
C32B C33B C34B 120.0 . . ?
C35B C34B C33B 120.0 . . ?
C36B C35B C34B 120.0 . . ?
C35B C36B C31B 120.0 . . ?
C4 C3 P3A 106.5(8) . . ?
C4 C3 P3B 112.0(8) . . ?
P3A C3 P3B 45.2(4) . . ?
C3 C4 P4 112.5(8) . . ?
O42 P4 O41 116.1(4) . . ?
O42 P4 C4 111.0(6) . . ?
O41 P4 C4 105.7(5) . . ?
O42 P4 C41 109.6(4) . . ?
O41 P4 C41 110.0(4) . . ?
C4 P4 C41 103.8(5) . . ?
C42 C41 C46 120.0 . . ?
C42 C41 P4 119.9(4) . . ?
C46 C41 P4 120.1(4) . . ?
C41 C42 C43 120.0 . . ?
C44 C43 C42 120.0 . . ?
C43 C44 C45 120.0 . . ?
C44 C45 C46 120.0 . . ?
C45 C46 C41 120.0 . . ?
P4 O41 Cu3 132.1(4) . . ?
O41 Cu3 O51 173.9(3) . . ?
O41 Cu3 N5 88.3(3) . . ?
O51 Cu3 N5 89.1(3) . . ?
O41 Cu3 N7 91.1(3) . . ?
O51 Cu3 N7 90.1(3) . . ?
N5 Cu3 N7 165.8(4) . . ?
O41 Cu3 O3W 92.9(3) . . ?
O51 Cu3 O3W 93.1(3) . . ?
N5 Cu3 O3W 103.7(3) . . ?
N7 Cu3 O3W 90.5(3) . . ?
C110 N5 C114 116.9(8) . . ?
C110 N5 Cu3 120.1(6) . . ?
C114 N5 Cu3 123.0(7) . . ?
N5 C110 C111 125.1(9) . . ?
C110 C111 C112 117.3(9) . . ?
C113 C112 C111 117.5(8) . . ?
C113 C112 C117 122.4(9) . 2_646 ?
C111 C112 C117 120.0(9) . 2_646 ?
C112 C113 C114 121.2(9) . . ?
N5 C114 C113 122.0(10) . . ?
C124 N7 C120 118.2(7) . . ?
C124 N7 Cu3 120.0(6) . . ?
C120 N7 Cu3 121.6(6) . . ?
N7 C120 C121 123.2(9) . . ?
C120 C121 C122 119.0(9) . . ?
C123 C122 C121 116.9(7) . . ?
C123 C122 C127 121.5(9) . 2_645 ?
C121 C122 C127 121.6(8) . 2_645 ?
C122 C123 C124 120.3(9) . . ?
N7 C124 C123 122.4(9) . . ?
O52 P5 O51 114.2(5) . . ?
O52 P5 C5 112.8(5) . . ?
O51 P5 C5 105.1(4) . . ?
O52 P5 C51 110.2(4) . . ?
O51 P5 C51 108.7(4) . . ?
C5 P5 C51 105.3(4) . . ?
C52 C51 C56 120.0 . . ?
C52 C51 P5 119.5(4) . . ?
C56 C51 P5 120.4(4) . . ?
C53 C52 C51 120.0 . . ?
C52 C53 C54 120.0 . . ?
C55 C54 C53 120.0 . . ?
C54 C55 C56 120.0 . . ?
C55 C56 C51 120.0 . . ?
P5 O51 Cu3 121.8(4) . . ?
C6 C5 P5 111.0(7) . . ?
C5 C6 P6 111.6(7) . . ?
O62 P6 O61 116.1(4) . . ?
O62 P6 C61 108.8(4) . . ?
O61 P6 C61 109.0(4) . . ?
O62 P6 C6 108.5(5) . . ?
O61 P6 C6 108.2(5) . . ?
C61 P6 C6 105.8(4) . . ?
C62 C61 C66 120.0 . . ?
C62 C61 P6 121.2(5) . . ?
C66 C61 P6 118.8(5) . . ?
C61 C62 C63 120.0 . . ?
C64 C63 C62 120.0 . . ?
C63 C64 C65 120.0 . . ?
C66 C65 C64 120.0 . . ?
C65 C66 C61 120.0 . . ?
P6 O61 Cu4 132.0(4) . . ?
O71 Cu4 O61 175.3(3) . . ?
O71 Cu4 N8 92.8(3) . . ?
O61 Cu4 N8 86.8(3) . . ?
O71 Cu4 N6 90.0(3) . . ?
O61 Cu4 N6 89.6(3) . . ?
N8 Cu4 N6 170.6(4) . . ?
O71 Cu4 O4W 91.9(3) . . ?
O61 Cu4 O4W 92.7(3) . . ?
N8 Cu4 O4W 92.4(3) . . ?
N6 Cu4 O4W 96.5(3) . . ?
C119 N6 C115 118.0(8) . . ?
C119 N6 Cu4 120.3(6) . . ?
C115 N6 Cu4 121.6(7) . . ?
N6 C115 C116 123.0(10) . . ?
C115 C116 C117 120.1(10) . . ?
C116 C117 C118 116.7(8) . . ?
C116 C117 C112 123.9(8) . 2_656 ?
C118 C117 C112 119.3(9) . 2_656 ?
C119 C118 C117 119.0(10) . . ?
N6 C119 C118 123.1(9) . . ?
C129 N8 C125 116.6(8) . . ?
C129 N8 Cu4 122.1(7) . . ?
C125 N8 Cu4 121.2(7) . . ?
N8 C125 C126 122.1(10) . . ?
C127 C126 C125 121.0(10) . . ?
C126 C127 C128 116.7(8) . . ?
C126 C127 C122 123.1(9) . 2_655 ?
C128 C127 C122 120.2(9) . 2_655 ?
C127 C128 C129 119.8(11) . . ?
N8 C129 C128 123.7(10) . . ?
O72 P7 O71 117.0(4) . . ?
O72 P7 C71 110.1(4) . . ?
O71 P7 C71 108.2(4) . . ?
O72 P7 C7 109.3(5) . . ?
O71 P7 C7 106.7(5) . . ?
C71 P7 C7 104.9(4) . . ?
C72 C71 C76 120.0 . . ?
C72 C71 P7 119.0(4) . . ?
C76 C71 P7 121.0(4) . . ?
C73 C72 C71 120.0 . . ?
C72 C73 C74 120.0 . . ?
C75 C74 C73 120.0 . . ?
C76 C75 C74 120.0 . . ?
C75 C76 C71 120.0 . . ?
P7 O71 Cu4 132.4(4) . . ?
C8 C7 P7 111.5(7) . . ?
C7 C8 P8 114.0(7) . . ?
O82 P8 O81 115.9(4) . . ?
O82 P8 C8 111.8(5) . . ?
O81 P8 C8 106.2(4) . . ?
O82 P8 C81 109.6(3) . . ?
O81 P8 C81 108.0(4) . . ?
C8 P8 C81 104.7(4) . . ?
C82 C81 C86 120.0 . . ?
C82 C81 P8 120.5(4) . . ?
C86 C81 P8 119.5(4) . . ?
C83 C82 C81 120.0 . . ?
C82 C83 C84 120.0 . . ?
C85 C84 C83 120.0 . . ?
C84 C85 C86 120.0 . . ?
C85 C86 C81 120.0 . . ?
P8 O81 Cu1 132.1(4) . 1_475 ?

loop_
_geom_bond_atom_site_label_1
_geom_bond_atom_site_label_2
_geom_bond_distance
_geom_bond_site_symmetry_2
_geom_bond_publ_flag
Cu1 O11 1.962(7) . ?
Cu1 N1 1.986(6) . ?
Cu1 O81 1.991(7) 1_635 ?
Cu1 N3 1.992(7) . ?
Cu1 O1W 2.372(9) . ?
N1 C94 1.345(12) . ?
N1 C90 1.333(12) . ?
C90 C91 1.371(11) . ?
C91 C92 1.358(13) . ?
C92 C93 1.396(13) . ?
C92 C97 1.500(11) 2_746 ?
C93 C94 1.365(11) . ?
N3 C100 1.306(12) . ?
N3 C104 1.318(12) . ?
C100 C101 1.383(11) . ?
C101 C102 1.385(12) . ?
C102 C103 1.353(13) . ?
C102 C107 1.496(11) 2_745 ?
C103 C104 1.403(12) . ?
P1 O12 1.493(7) . ?
P1 O11 1.522(7) . ?
P1 C1 1.808(9) . ?
P1 C11 1.823(5) . ?
C11 C12 1.3900 . ?
C11 C16 1.3900 . ?
C12 C13 1.3900 . ?
C13 C14 1.3900 . ?
C14 C15 1.3900 . ?
C15 C16 1.3900 . ?
C1 C2 1.533(12) . ?
C2 P2 1.800(10) . ?
P2 O22 1.478(8) . ?
P2 O21 1.530(8) . ?
P2 C21 1.813(5) . ?
C21 C22 1.3900 . ?
C21 C26 1.3900 . ?
C22 C23 1.3900 . ?
C23 C24 1.3900 . ?
C24 C25 1.3900 . ?
C25 C26 1.3900 . ?
O21 Cu2 1.945(7) . ?
Cu2 O31 1.958(8) . ?
Cu2 N4 2.011(6) . ?
Cu2 N2 2.016(6) . ?
Cu2 O2W 2.258(8) . ?
N2 C99 1.293(12) . ?
N2 C95 1.323(12) . ?
C95 C96 1.369(12) . ?
C96 C97 1.347(13) . ?
C97 C98 1.397(13) . ?
C97 C92 1.500(11) 2_756 ?
C98 C99 1.396(12) . ?
N4 C109 1.315(12) . ?
N4 C105 1.343(12) . ?
C105 C106 1.369(11) . ?
C106 C107 1.389(12) . ?
C107 C108 1.368(14) . ?
C107 C102 1.496(11) 2_755 ?
C108 C109 1.359(11) . ?
O31 P3A 1.327(10) . ?
O31 P3B 1.378(11) . ?
P3A C31A 1.785(14) . ?
P3A C3 1.859(13) . ?
P3A O32A 1.90(2) . ?
C31A C32A 1.3900 . ?
C31A C36A 1.3900 . ?
C32A C33A 1.3900 . ?
C33A C34A 1.3900 . ?
C34A C35A 1.3900 . ?
C35A C36A 1.3900 . ?
P3B O32B 1.502(17) . ?
P3B C31B 1.820(11) . ?
P3B C3 1.897(12) . ?
C31B C32B 1.3900 . ?
C31B C36B 1.3900 . ?
C32B C33B 1.3900 . ?
C33B C34B 1.3900 . ?
C34B C35B 1.3900 . ?
C35B C36B 1.3900 . ?
C3 C4 1.547(13) . ?
C4 P4 1.786(11) . ?
P4 O42 1.503(8) . ?
P4 O41 1.512(7) . ?
P4 C41 1.826(5) . ?
C41 C42 1.3900 . ?
C41 C46 1.3900 . ?
C42 C43 1.3900 . ?
C43 C44 1.3900 . ?
C44 C45 1.3900 . ?
C45 C46 1.3900 . ?
O41 Cu3 1.940(7) . ?
Cu3 O51 1.970(7) . ?
Cu3 N5 2.002(7) . ?
Cu3 N7 2.033(6) . ?
Cu3 O3W 2.297(8) . ?
N5 C110 1.319(13) . ?
N5 C114 1.333(11) . ?
C110 C111 1.375(12) . ?
C111 C112 1.402(13) . ?
C112 C113 1.354(14) . ?
C112 C117 1.495(11) 2_646 ?
C113 C114 1.375(12) . ?
N7 C124 1.302(11) . ?
N7 C120 1.314(11) . ?
C120 C121 1.382(12) . ?
C121 C122 1.381(13) . ?
C122 C123 1.363(13) . ?
C122 C127 1.490(9) 2_645 ?
C123 C124 1.387(11) . ?
P5 O52 1.483(8) . ?
P5 O51 1.519(8) . ?
P5 C5 1.788(10) . ?
P5 C51 1.804(5) . ?
C51 C52 1.3900 . ?
C51 C56 1.3900 . ?
C52 C53 1.3900 . ?
C53 C54 1.3900 . ?
C54 C55 1.3900 . ?
C55 C56 1.3900 . ?
C5 C6 1.568(13) . ?
C6 P6 1.808(10) . ?
P6 O62 1.493(8) . ?
P6 O61 1.504(8) . ?
P6 C61 1.786(6) . ?
C61 C62 1.3900 . ?
C61 C66 1.3900 . ?
C62 C63 1.3900 . ?
C63 C64 1.3900 . ?
C64 C65 1.3900 . ?
C65 C66 1.3900 . ?
O61 Cu4 1.991(7) . ?
Cu4 O71 1.946(7) . ?
Cu4 N8 2.022(6) . ?
Cu4 N6 2.023(6) . ?
Cu4 O4W 2.315(8) . ?
N6 C119 1.313(13) . ?
N6 C115 1.327(12) . ?
C115 C116 1.368(11) . ?
C116 C117 1.378(13) . ?
C117 C118 1.401(13) . ?
C117 C112 1.495(11) 2_656 ?
C118 C119 1.383(11) . ?
N8 C129 1.294(13) . ?
N8 C125 1.326(13) . ?
C125 C126 1.391(11) . ?
C126 C127 1.316(14) . ?
C127 C128 1.376(14) . ?
C127 C122 1.490(9) 2_655 ?
C128 C129 1.370(12) . ?
P7 O72 1.487(8) . ?
P7 O71 1.499(7) . ?
P7 C71 1.808(5) . ?
P7 C7 1.827(9) . ?
C71 C72 1.3900 . ?
C71 C76 1.3900 . ?
C72 C73 1.3900 . ?
C73 C74 1.3900 . ?
C74 C75 1.3900 . ?
C75 C76 1.3900 . ?
C7 C8 1.541(12) . ?
C8 P8 1.795(11) . ?
P8 O82 1.475(7) . ?
P8 O81 1.523(7) . ?
P8 C81 1.815(5) . ?
C81 C82 1.3900 . ?
C81 C86 1.3900 . ?
C82 C83 1.3900 . ?
C83 C84 1.3900 . ?
C84 C85 1.3900 . ?
C85 C86 1.3900 . ?
O81 Cu1 1.991(7) 1_475 ?
